data_4103271
loop_
_publ_author_name
'Ashley M. Wright'
'Guang Wu'
'Trevor W. Hayton'

_publ_section_title
;
 Structural Characterization of a Copper Nitrosyl Complex with a {CuNO}10
 Configuration
;
_journal_name_full 'Journal of the American Chemical Society'
_journal_page_first 14336
_journal_page_last 14337
_journal_paper_doi 10.1021/ja105930b
_journal_volume 132
_journal_year 2010
_chemical_formula_sum 'C5 H15 Cu F12 N5 O10 P2'
_chemical_formula_weight 658.70
_chemical_name_systematic
; 
 pentanitromethane copper (II) hexafluorophosphate 
;
_space_group_IT_number 2
_symmetry_cell_setting triclinic
_symmetry_space_group_name_Hall '-P 1'
_symmetry_space_group_name_H-M 'P -1'
_atom_sites_solution_hydrogens geom
_atom_sites_solution_primary direct
_atom_sites_solution_secondary difmap
_audit_creation_method SHELXL-97
_cell_angle_alpha 95.151(3)
_cell_angle_beta 104.839(3)
_cell_angle_gamma 91.269(3)
_cell_formula_units_Z 2
_cell_length_a 8.3135(15)
_cell_length_b 11.698(2)
_cell_length_c 11.779(2)
_cell_measurement_temperature 150(2)
_cell_volume 1101.6(3)
_computing_structure_refinement 'SHELXL-97 (Sheldrick, 1997)'
_computing_structure_solution 'SHELXS-97 (Sheldrick, 1990)'
_diffrn_ambient_temperature 150(2)
_diffrn_measured_fraction_theta_full 0.983
_diffrn_measured_fraction_theta_max 0.983
_diffrn_measurement_device_type 'CCD detector'
_diffrn_measurement_method 'Omega scan'
_diffrn_radiation_monochromator graphite
_diffrn_radiation_source 'fine-focus sealed tube'
_diffrn_radiation_type MoK\a
_diffrn_radiation_wavelength 0.71073
_diffrn_reflns_av_R_equivalents 0.0394
_diffrn_reflns_av_sigmaI/netI 0.0530
_diffrn_reflns_limit_h_max 10
_diffrn_reflns_limit_h_min -9
_diffrn_reflns_limit_k_max 14
_diffrn_reflns_limit_k_min -14
_diffrn_reflns_limit_l_max 14
_diffrn_reflns_limit_l_min -14
_diffrn_reflns_number 9261
_diffrn_reflns_theta_full 26.02
_diffrn_reflns_theta_max 26.02
_diffrn_reflns_theta_min 1.75
_exptl_absorpt_coefficient_mu 1.290
_exptl_absorpt_correction_T_max 0.352
_exptl_absorpt_correction_T_min 0.292
_exptl_absorpt_correction_type empirical
_exptl_absorpt_process_details psi-scan
_exptl_crystal_colour Blue
_exptl_crystal_density_diffrn 1.986
_exptl_crystal_density_method 'not measured'
_exptl_crystal_description Rod
_exptl_crystal_F_000 654
_exptl_crystal_size_max 0.40
_exptl_crystal_size_mid 0.20
_exptl_crystal_size_min 0.20
_refine_diff_density_max 1.189
_refine_diff_density_min -0.700
_refine_diff_density_rms 0.141
_refine_ls_extinction_method none
_refine_ls_goodness_of_fit_ref 1.713
_refine_ls_hydrogen_treatment constr
_refine_ls_matrix_type full
_refine_ls_number_parameters 429
_refine_ls_number_reflns 4285
_refine_ls_number_restraints 62
_refine_ls_restrained_S_all 1.823
_refine_ls_R_factor_all 0.0973
_refine_ls_R_factor_gt 0.0693
_refine_ls_shift/su_max 0.030
_refine_ls_shift/su_mean 0.002
_refine_ls_structure_factor_coef Fsqd
_refine_ls_weighting_details 'calc w=1/[\s^2^(Fo^2^)+(0.0500P)^2^+0.0000P] where P=(Fo^2^+2Fc^2^)/3'
_refine_ls_weighting_scheme calc
_refine_ls_wR_factor_gt 0.1606
_refine_ls_wR_factor_ref 0.1702
_reflns_number_gt 2997
_reflns_number_total 4285
_reflns_threshold_expression >2sigma(I)
_cod_data_source_file ja105930b_si_001_2.cif
_cod_data_source_block complex_2
_cod_original_cell_volume 1101.7(3)
_cod_database_code 4103271

loop_
_symmetry_equiv_pos_as_xyz
'x, y, z'
'-x, -y, -z'

loop_
_atom_site_label
_atom_site_type_symbol
_atom_site_fract_x
_atom_site_fract_y
_atom_site_fract_z
_atom_site_U_iso_or_equiv
_atom_site_adp_type
_atom_site_occupancy
_atom_site_symmetry_multiplicity
_atom_site_calc_flag
_atom_site_refinement_flags
_atom_site_disorder_assembly
_atom_site_disorder_group
Cu1 Cu 0.52537(9) 0.71100(6) 0.77650(6) 0.0341(3) Uani 1 1 d . . .
P1 P 0.8308(2) 0.70412(17) 0.44181(17) 0.0541(5) Uani 1 1 d D . .
P2 P 0.1584(2) 0.80568(16) 0.09542(17) 0.0507(5) Uani 1 1 d D . .
O3 O 0.3046(5) 0.6534(4) 0.7849(4) 0.0475(11) Uani 1 1 d . . .
O4 O 0.5413(5) 0.5745(3) 0.6657(3) 0.0358(9) Uani 1 1 d . . .
O2 O 0.5355(5) 0.8342(3) 0.9079(3) 0.0402(10) Uani 1 1 d . . .
O1 O 0.7541(5) 0.7625(4) 0.7811(4) 0.0430(10) Uani 1 1 d . . .
C1 C 0.9667(8) 0.8858(7) 0.7608(6) 0.060(2) Uani 1 1 d . . .
H1A H 1.0226 0.8209 0.7361 0.089 Uiso 1 1 calc R . .
H1B H 1.0164 0.9096 0.8427 0.089 Uiso 1 1 calc R . .
H1C H 0.9768 0.9479 0.7146 0.089 Uiso 1 1 calc R . .
O6 O 0.6794(6) 0.9147(4) 0.6975(4) 0.0588(13) Uani 1 1 d . . .
O7 O 0.6579(6) 0.7076(4) 1.0142(4) 0.0559(12) Uani 1 1 d . . .
N4 N 0.6110(6) 0.8043(4) 1.0051(4) 0.0400(12) Uani 1 1 d . . .
O9 O 0.7422(5) 0.5246(4) 0.8043(4) 0.0488(11) Uani 1 1 d . . .
O5 O 0.3868(5) 0.7691(3) 0.6014(3) 0.0422(10) Uani 1 1 d . . .
N2 N 0.7863(7) 0.8530(5) 0.7436(5) 0.0446(13) Uani 1 1 d . . .
N1 N 0.3224(6) 0.8616(4) 0.6001(4) 0.0346(11) Uani 1 1 d . . .
O10 O 0.2997(6) 0.9149(4) 0.6873(4) 0.0534(12) Uani 1 1 d . . .
N5 N 0.2932(8) 0.5644(5) 0.8319(5) 0.0499(14) Uani 1 1 d . . .
N3 N 0.6571(6) 0.5093(4) 0.7056(4) 0.0375(12) Uani 1 1 d . . .
O8 O 0.4161(8) 0.5132(5) 0.8749(5) 0.0733(16) Uani 1 1 d . . .
C2 C 0.6473(8) 0.8910(6) 1.1093(5) 0.0497(17) Uani 1 1 d . . .
H2A H 0.5468 0.9051 1.1331 0.075 Uiso 1 1 calc R . .
H2B H 0.6900 0.9612 1.0893 0.075 Uiso 1 1 calc R . .
H2C H 0.7285 0.8629 1.1730 0.075 Uiso 1 1 calc R . .
C3 C 0.2668(9) 0.9069(6) 0.4839(5) 0.0517(18) Uani 1 1 d . . .
H3A H 0.1642 0.8677 0.4398 0.078 Uiso 1 1 calc R . .
H3B H 0.3502 0.8949 0.4412 0.078 Uiso 1 1 calc R . .
H3C H 0.2501 0.9877 0.4950 0.078 Uiso 1 1 calc R . .
C4 C 0.6830(8) 0.4118(5) 0.6234(6) 0.0490(17) Uani 1 1 d . . .
H4A H 0.7032 0.4407 0.5543 0.073 Uiso 1 1 calc R . .
H4B H 0.5854 0.3611 0.6010 0.073 Uiso 1 1 calc R . .
H4C H 0.7770 0.3707 0.6617 0.073 Uiso 1 1 calc R . .
C5 C 0.1304(10) 0.5190(7) 0.8388(8) 0.077(3) Uani 1 1 d . . .
H5A H 0.1005 0.5589 0.9047 0.116 Uiso 1 1 calc R . .
H5B H 0.1362 0.4385 0.8488 0.116 Uiso 1 1 calc R . .
H5C H 0.0480 0.5298 0.7673 0.116 Uiso 1 1 calc R . .
F2 F 0.2313(6) 0.9280(4) 0.0815(5) 0.0972(17) Uani 1 1 d . A .
F4 F 0.0807(7) 0.6844(4) 0.1054(6) 0.113(2) Uani 1 1 d . A .
F5A F -0.0151(8) 0.8438(8) 0.0257(6) 0.041(2) Uani 0.50 1 d PD A 1
F1A F 0.3249(9) 0.7674(9) 0.1667(9) 0.140(8) Uani 0.50 1 d PD A 1
F6A F 0.1062(10) 0.8496(9) 0.2104(6) 0.067(4) Uani 0.50 1 d PD A 1
F3A F 0.2027(12) 0.7734(8) -0.0224(7) 0.067(3) Uani 0.50 1 d PD A 1
F1B F 0.3056(12) 0.7426(8) 0.0616(11) 0.212(13) Uani 0.50 1 d PD A 2
F6B F 0.2524(16) 0.8271(15) 0.2232(8) 0.30(2) Uani 0.50 1 d PD A 2
F3B F 0.0555(15) 0.7836(18) -0.0326(9) 0.43(3) Uani 0.50 1 d PD A 2
F5B F 0.0094(15) 0.8671(14) 0.1254(9) 0.40(3) Uani 0.50 1 d PD A 2
F7 F 0.8858(14) 0.8321(7) 0.4878(13) 0.040(3) Uani 0.33 1 d PD B 3
F10 F 0.7862(14) 0.5746(6) 0.3996(8) 0.132(5) Uani 0.67 1 d PD C 3
F8B F 0.9238(17) 0.6686(17) 0.5630(11) 0.59(4) Uani 0.67 1 d PD C 3
F9B F 0.9777(16) 0.6720(15) 0.3928(13) 0.101(9) Uani 0.33 1 d PD C 3
F12B F 0.6868(16) 0.7454(15) 0.4947(11) 0.080(5) Uani 0.33 1 d PD C 3
F11B F 0.7463(19) 0.7507(17) 0.3271(11) 0.26(3) Uani 0.33 1 d PD C 3
F11A F 0.8861(18) 0.7310(10) 0.3283(7) 0.162(6) Uani 0.67 1 d PD D 4
F9A F 1.0116(11) 0.6722(11) 0.4961(13) 0.115(12) Uani 0.33 1 d PD C 4
F12A F 0.6522(12) 0.7367(12) 0.3879(12) 0.22(2) Uani 0.33 1 d PD C 4
F8A F 0.7748(16) 0.6703(8) 0.5480(8) 0.117(4) Uani 0.67 1 d PD C 4
F15 F 0.6830(14) 0.6399(12) 0.3542(11) 0.134(13) Uani 0.33 1 d PD C 5
F13 F 0.7381(17) 0.8132(12) 0.454(3) 0.37(4) Uani 0.33 1 d PD C 5
F14 F 0.9844(16) 0.7681(12) 0.5280(14) 0.26(2) Uani 0.33 1 d PD C 5
F16 F 0.917(2) 0.5888(10) 0.468(2) 0.74(11) Uani 0.33 1 d PD C 5

loop_
_atom_site_aniso_label
_atom_site_aniso_U_11
_atom_site_aniso_U_22
_atom_site_aniso_U_33
_atom_site_aniso_U_23
_atom_site_aniso_U_13
_atom_site_aniso_U_12
Cu1 0.0364(5) 0.0359(4) 0.0299(4) -0.0020(3) 0.0109(3) -0.0046(3)
P1 0.0465(12) 0.0643(12) 0.0528(12) -0.0025(9) 0.0186(9) -0.0091(9)
P2 0.0423(11) 0.0580(11) 0.0546(12) 0.0208(9) 0.0125(9) -0.0018(8)
O3 0.054(3) 0.042(2) 0.052(3) -0.002(2) 0.026(2) -0.008(2)
O4 0.034(2) 0.036(2) 0.035(2) -0.0022(17) 0.0068(18) 0.0040(18)
O2 0.049(3) 0.042(2) 0.027(2) -0.0006(18) 0.008(2) -0.0045(19)
O1 0.041(3) 0.050(3) 0.038(2) 0.002(2) 0.012(2) -0.012(2)
C1 0.041(4) 0.084(5) 0.052(4) 0.016(4) 0.009(3) -0.019(4)
O6 0.058(3) 0.051(3) 0.065(3) 0.011(3) 0.011(3) -0.013(3)
O7 0.079(4) 0.041(3) 0.046(3) 0.002(2) 0.014(2) -0.004(2)
N4 0.042(3) 0.043(3) 0.036(3) -0.003(2) 0.015(3) -0.011(2)
O9 0.048(3) 0.055(3) 0.037(3) 0.000(2) -0.001(2) 0.011(2)
O5 0.046(3) 0.038(2) 0.038(2) -0.0010(18) 0.004(2) 0.000(2)
N2 0.048(4) 0.056(4) 0.031(3) -0.003(3) 0.015(3) -0.012(3)
N1 0.036(3) 0.034(3) 0.033(3) 0.000(2) 0.008(2) 0.000(2)
O10 0.057(3) 0.052(3) 0.049(3) -0.008(2) 0.014(2) 0.004(2)
N5 0.061(4) 0.049(3) 0.043(3) -0.004(3) 0.021(3) -0.014(3)
N3 0.035(3) 0.037(3) 0.039(3) -0.001(2) 0.010(2) 0.002(2)
O8 0.075(4) 0.074(4) 0.069(4) 0.025(3) 0.011(3) -0.018(3)
C2 0.044(4) 0.062(4) 0.038(4) -0.018(3) 0.012(3) -0.018(3)
C3 0.064(5) 0.048(4) 0.041(4) 0.014(3) 0.006(3) -0.001(3)
C4 0.053(4) 0.045(4) 0.046(4) -0.007(3) 0.012(3) 0.013(3)
C5 0.060(5) 0.076(5) 0.102(7) -0.013(5) 0.043(5) -0.029(4)
F2 0.094(4) 0.081(3) 0.120(4) 0.035(3) 0.029(3) -0.028(3)
F4 0.101(4) 0.060(3) 0.208(7) 0.040(4) 0.084(4) 0.008(3)
F5A 0.020(4) 0.074(6) 0.036(4) 0.029(4) 0.010(3) 0.008(4)
F1A 0.013(5) 0.244(19) 0.189(15) 0.192(15) 0.015(7) 0.015(7)
F6A 0.075(8) 0.114(10) 0.010(4) 0.002(4) 0.010(4) -0.040(7)
F3A 0.098(9) 0.063(6) 0.066(6) 0.010(5) 0.064(6) 0.042(5)
F1B 0.20(2) 0.074(10) 0.45(4) -0.024(17) 0.26(3) -0.024(11)
F6B 0.61(5) 0.114(12) 0.058(10) -0.004(8) -0.10(2) 0.04(2)
F3B 0.48(5) 0.32(4) 0.31(4) 0.18(3) -0.29(4) -0.12(4)
F5B 0.18(2) 0.077(11) 1.04(9) 0.05(3) 0.35(4) 0.054(15)
F7 0.067(9) 0.003(4) 0.070(10) -0.006(5) 0.055(8) 0.004(4)
F10 0.219(14) 0.086(6) 0.061(6) -0.011(5) -0.003(7) -0.095(8)
F8B 0.46(4) 0.151(18) 0.79(7) -0.10(3) -0.44(5) 0.12(2)
F9B 0.054(12) 0.101(16) 0.16(2) -0.054(15) 0.081(15) -0.005(10)
F12B 0.100(13) 0.095(14) 0.059(10) -0.009(9) 0.049(10) -0.003(10)
F11B 0.32(4) 0.41(5) 0.073(14) 0.12(2) 0.06(2) 0.32(4)
F11A 0.250(18) 0.161(12) 0.060(6) 0.034(7) 0.012(8) -0.086(11)
F9A 0.017(8) 0.064(12) 0.29(4) 0.093(19) 0.054(15) 0.015(8)
F12A 0.027(9) 0.23(3) 0.42(6) 0.27(4) -0.01(2) -0.015(16)
F8A 0.209(13) 0.088(7) 0.094(7) 0.020(5) 0.108(8) -0.012(7)
F15 0.063(14) 0.27(4) 0.051(12) -0.080(17) 0.025(10) -0.104(18)
F13 0.97(12) 0.044(15) 0.21(4) 0.027(18) 0.32(6) 0.15(4)
F14 0.22(3) 0.47(6) 0.039(11) -0.01(2) -0.011(16) -0.29(4)
F16 1.4(3) 0.31(8) 0.24(7) -0.08(6) -0.26(10) 0.36(11)

loop_
_atom_type_symbol
_atom_type_description
_atom_type_scat_dispersion_real
_atom_type_scat_dispersion_imag
_atom_type_scat_source
C C 0.0033 0.0016 'International Tables Vol C Tables 4.2.6.8 and 6.1.1.4'
H H 0.0000 0.0000 'International Tables Vol C Tables 4.2.6.8 and 6.1.1.4'
N N 0.0061 0.0033 'International Tables Vol C Tables 4.2.6.8 and 6.1.1.4'
O O 0.0106 0.0060 'International Tables Vol C Tables 4.2.6.8 and 6.1.1.4'
F F 0.0171 0.0103 'International Tables Vol C Tables 4.2.6.8 and 6.1.1.4'
P P 0.1023 0.0942 'International Tables Vol C Tables 4.2.6.8 and 6.1.1.4'
Cu Cu 0.3201 1.2651 'International Tables Vol C Tables 4.2.6.8 and 6.1.1.4'

loop_
_geom_angle_atom_site_label_1
_geom_angle_atom_site_label_2
_geom_angle_atom_site_label_3
_geom_angle
O1 Cu1 O3 174.97(19)
O1 Cu1 O4 90.02(17)
O3 Cu1 O4 90.60(17)
O1 Cu1 O2 87.05(17)
O3 Cu1 O2 91.53(17)
O4 Cu1 O2 170.42(16)
O1 Cu1 O5 100.05(17)
O3 Cu1 O5 84.97(17)
O4 Cu1 O5 78.78(15)
O2 Cu1 O5 110.72(16)
F11B P1 F8A 134.9(7)
F11B P1 F13 64.6(13)
F8A P1 F13 86.0(13)
F11B P1 F15 58.5(10)
F8A P1 F15 93.0(7)
F13 P1 F15 94.1(6)
F11B P1 F9B 90.0(6)
F8A P1 F9B 132.9(7)
F13 P1 F9B 134.9(13)
F15 P1 F9B 103.6(8)
F11B P1 F8B 174.4(11)
F8A P1 F8B 46.4(4)
F13 P1 F8B 111.6(13)
F15 P1 F8B 126.7(10)
F9B P1 F8B 90.3(6)
F11B P1 F9A 133.0(7)
F8A P1 F9A 92.0(6)
F13 P1 F9A 132.7(7)
F15 P1 F9A 133.1(7)
F9B P1 F9A 45.2(4)
F8B P1 F9A 46.1(4)
F11B P1 F12A 46.8(4)
F8A P1 F12A 88.2(6)
F13 P1 F12A 46.9(4)
F15 P1 F12A 47.2(4)
F9B P1 F12A 134.7(7)
F8B P1 F12A 134.1(7)
F9A P1 F12A 179.6(7)
F11B P1 F14 121.0(11)
F8A P1 F14 88.5(9)
F13 P1 F14 87.1(7)
F15 P1 F14 178.2(9)
F9B P1 F14 74.5(10)
F8B P1 F14 53.8(10)
F9A P1 F14 45.6(4)
F12A P1 F14 134.0(7)
F11B P1 F16 131.7(11)
F8A P1 F16 76.6(11)
F13 P1 F16 162.1(15)
F15 P1 F16 90.8(6)
F9B P1 F16 59.7(12)
F8B P1 F16 52.8(11)
F9A P1 F16 45.6(4)
F12A P1 F16 134.8(7)
F14 P1 F16 88.4(6)
F11B P1 F10 97.1(9)
F8A P1 F10 81.7(5)
F13 P1 F10 137.3(6)
F15 P1 F10 46.4(4)
F9B P1 F10 79.1(8)
F8B P1 F10 88.5(9)
F9A P1 F10 88.6(5)
F12A P1 F10 91.8(5)
F14 P1 F10 132.8(6)
F16 P1 F10 44.4(4)
F11B P1 F12B 89.7(6)
F8A P1 F12B 48.5(4)
F13 P1 F12B 41.8(11)
F15 P1 F12B 79.6(8)
F9B P1 F12B 176.0(10)
F8B P1 F12B 89.5(6)
F9A P1 F12B 133.8(7)
F12A P1 F12B 46.2(4)
F14 P1 F12B 102.2(9)
F16 P1 F12B 123.0(11)
F10 P1 F12B 104.9(8)
F6B P2 F1A 46.6(4)
F6B P2 F3B 177.4(8)
F1A P2 F3B 135.4(6)
F6B P2 F3A 136.2(6)
F1A P2 F3A 92.1(5)
F3B P2 F3A 46.3(4)
F6B P2 F5B 89.0(5)
F1A P2 F5B 135.2(6)
F3B P2 F5B 88.7(5)
F3A P2 F5B 132.3(5)
F6B P2 F1B 92.6(5)
F1A P2 F1B 46.4(4)
F3B P2 F1B 89.6(6)
F3A P2 F1B 46.2(4)
F5B P2 F1B 178.4(6)
F6B P2 F5A 132.0(5)
F1A P2 F5A 178.0(4)
F3B P2 F5A 45.9(4)
F3A P2 F5A 89.6(4)
F5B P2 F5A 43.2(4)
F1B P2 F5A 135.2(5)
F6B P2 F4 95.8(8)
F1A P2 F4 87.9(4)
F3B P2 F4 82.9(9)
F3A P2 F4 96.5(5)
F5B P2 F4 91.7(7)
F1B P2 F4 87.9(4)
F5A P2 F4 90.9(4)
F6B P2 F6A 46.8(4)
F1A P2 F6A 92.0(5)
F3B P2 F6A 130.7(5)
F3A P2 F6A 174.4(5)
F5B P2 F6A 43.3(4)
F1B P2 F6A 138.3(5)
F5A P2 F6A 86.3(4)
F4 P2 F6A 87.5(4)
F6B P2 F2 86.0(8)
F1A P2 F2 93.9(4)
F3B P2 F2 95.3(9)
F3A P2 F2 82.8(5)
F5B P2 F2 87.5(7)
F1B P2 F2 92.9(4)
F5A P2 F2 87.3(4)
F4 P2 F2 178.0(3)
F6A P2 F2 93.2(4)
N5 O3 Cu1 119.3(4)
N3 O4 Cu1 114.6(3)
N4 O2 Cu1 111.9(3)
N2 O1 Cu1 122.5(4)
O7 N4 O2 120.9(5)
O7 N4 C2 120.6(5)
O2 N4 C2 118.4(5)
N1 O5 Cu1 119.0(3)
O6 N2 O1 122.5(5)
O6 N2 C1 120.6(6)
O1 N2 C1 116.8(6)
O10 N1 O5 123.4(5)
O10 N1 C3 120.0(5)
O5 N1 C3 116.5(5)
O8 N5 O3 121.1(6)
O8 N5 C5 118.4(7)
O3 N5 C5 120.6(7)
O9 N3 O4 122.2(5)
O9 N3 C4 121.1(5)
O4 N3 C4 116.7(5)

loop_
_geom_bond_atom_site_label_1
_geom_bond_atom_site_label_2
_geom_bond_distance
Cu1 O1 1.968(4)
Cu1 O3 1.971(4)
Cu1 O4 1.999(4)
Cu1 O2 2.002(4)
Cu1 O5 2.261(4)
P1 F11B 1.509(9)
P1 F8A 1.523(6)
P1 F13 1.520(10)
P1 F15 1.520(9)
P1 F9B 1.519(8)
P1 F8B 1.538(10)
P1 F9A 1.544(9)
P1 F12A 1.530(9)
P1 F14 1.542(9)
P1 F16 1.562(10)
P1 F10 1.557(7)
P1 F12B 1.552(9)
P2 F6B 1.504(9)
P2 F1A 1.524(7)
P2 F3B 1.527(9)
P2 F3A 1.541(6)
P2 F5B 1.548(9)
P2 F1B 1.561(8)
P2 F5A 1.562(7)
P2 F4 1.573(5)
P2 F6A 1.573(7)
P2 F2 1.580(5)
O3 N5 1.235(7)
O4 N3 1.262(6)
O2 N4 1.241(6)
O1 N2 1.232(7)
C1 N2 1.498(8)
O6 N2 1.207(7)
O7 N4 1.209(6)
N4 C2 1.484(7)
O9 N3 1.191(6)
O5 N1 1.217(6)
N1 O10 1.213(6)
N1 C3 1.479(7)
N5 O8 1.215(7)
N5 C5 1.467(8)
N3 C4 1.485(7)
